data_1556872
loop_
_publ_author_name
'Wang, Hai-Xu'
'Wan, Qingyun'
'Low, Kam-Hung'
'Zhou, Cong-Ying'
'Huang, Jie-Sheng'
'Zhang, Jun-Long'
'Che, Chi-Ming'

_publ_section_title
;
 Stable group 8 metal porphyrin mono- and bis(dialkylcarbene) complexes:
 synthesis, characterization, and catalytic activity.
;
_journal_issue 8
_journal_name_full 'Chemical science'
_journal_page_first 2243
_journal_page_last 2259
_journal_paper_doi 10.1039/c9sc05432d
_journal_volume 11
_journal_year 2020
_chemical_formula_moiety 'C58 H50 Fe N4, C D Cl3'
_chemical_formula_sum 'C59 H50 Cl3 D Fe N4'
_chemical_formula_weight 979.24
_space_group_crystal_system triclinic
_space_group_IT_number 2
_space_group_name_Hall '-P 1'
_space_group_name_H-M_alt 'P -1'
_atom_sites_solution_hydrogens geom
_audit_creation_method SHELXL-2014/7
_audit_update_record
;
2019-10-26 deposited with the CCDC.	2019-12-30 downloaded from the CCDC.
;
_cell_angle_alpha 85.786(3)
_cell_angle_beta 84.240(3)
_cell_angle_gamma 70.986(3)
_cell_formula_units_Z 2
_cell_length_a 11.3588(11)
_cell_length_b 13.5043(14)
_cell_length_c 16.5422(15)
_cell_measurement_reflns_used 445
_cell_measurement_temperature 150(2)
_cell_measurement_theta_max 22.5
_cell_measurement_theta_min 2.8
_cell_volume 2384.6(4)
_computing_cell_refinement 'SAINT v8.34A (Bruker-AXS, 2013)'
_computing_data_collection 'APEX3 v2015.5-2 (Bruker-AXS, 2015)'
_computing_data_reduction 'SAINT v8.34A (Bruker-AXS, 2013)'
_computing_molecular_graphics 'Bruker SHELXTL'
_computing_publication_material 'Bruker SHELXTL'
_computing_structure_refinement 'SHELXL-2014/7 (Sheldrick, 2014)'
_computing_structure_solution 'SHELXT-2014/5 (Sheldrick, 2015)'
_diffrn_ambient_temperature 150(2)
_diffrn_detector_area_resol_mean 1024
_diffrn_measured_fraction_theta_full 0.992
_diffrn_measured_fraction_theta_max 0.989
_diffrn_measurement_device_type 'Bruker D8 VENTURE FIXED-CHI PHOTON 100 CMOS'
_diffrn_measurement_method '\f and \w scans'
_diffrn_radiation_type MoK\a
_diffrn_radiation_wavelength 0.71073
_diffrn_reflns_av_R_equivalents 0.0656
_diffrn_reflns_av_unetI/netI 0.0743
_diffrn_reflns_Laue_measured_fraction_full 0.992
_diffrn_reflns_Laue_measured_fraction_max 0.989
_diffrn_reflns_limit_h_max 13
_diffrn_reflns_limit_h_min -13
_diffrn_reflns_limit_k_max 16
_diffrn_reflns_limit_k_min -16
_diffrn_reflns_limit_l_max 19
_diffrn_reflns_limit_l_min -19
_diffrn_reflns_number 35866
_diffrn_reflns_point_group_measured_fraction_full 0.992
_diffrn_reflns_point_group_measured_fraction_max 0.989
_diffrn_reflns_theta_full 25.242
_diffrn_reflns_theta_max 25.373
_diffrn_reflns_theta_min 2.280
_diffrn_source 'I\mS HB micro-focus sealed tube'
_exptl_absorpt_coefficient_mu 0.529
_exptl_absorpt_correction_T_max 0.7452
_exptl_absorpt_correction_T_min 0.6540
_exptl_absorpt_correction_type multi-scan
_exptl_absorpt_process_details 'SADABS 2014/5 (Sheldrick, 2014)'
_exptl_crystal_colour red
_exptl_crystal_density_diffrn 1.364
_exptl_crystal_description rod
_exptl_crystal_F_000 1020
_exptl_crystal_size_max 0.311
_exptl_crystal_size_mid 0.138
_exptl_crystal_size_min 0.077
_refine_diff_density_max 0.358
_refine_diff_density_min -0.461
_refine_diff_density_rms 0.080
_refine_ls_extinction_method none
_refine_ls_goodness_of_fit_ref 1.029
_refine_ls_hydrogen_treatment constr
_refine_ls_matrix_type full
_refine_ls_number_parameters 572
_refine_ls_number_reflns 8671
_refine_ls_number_restraints 0
_refine_ls_restrained_S_all 1.029
_refine_ls_R_factor_all 0.0904
_refine_ls_R_factor_gt 0.0588
_refine_ls_shift/su_max 0.000
_refine_ls_shift/su_mean 0.000
_refine_ls_structure_factor_coef Fsqd
_refine_ls_weighting_details 'w=1/[\s^2^(Fo^2^)+(0.0275P)^2^+5.0744P] where P=(Fo^2^+2Fc^2^)/3'
_refine_ls_weighting_scheme calc
_refine_ls_wR_factor_gt 0.1175
_refine_ls_wR_factor_ref 0.1308
_reflns_Friedel_coverage 0.000
_reflns_number_gt 6460
_reflns_number_total 8671
_reflns_threshold_expression 'I > 2\s(I)'
_cod_data_source_file c9sc05432d2.cif
_cod_data_source_block mo_CHEM0477_sq
_cod_depositor_comments
;Adding full bibliography for 1556869--1556873.cif.

 Adding full bibliography for 1556869--1556873.cif.
;
_cod_database_code 1556872
_shelx_shelxl_version_number 2014/7
_shelx_space_group_comment
;
The symmetry employed for this shelxl refinement is uniquely defined
by the following loop, which should always be used as a source of
symmetry information in preference to the above space-group names.
They are only intended as comments.
;
_shelx_estimated_absorpt_t_min 0.853
_shelx_estimated_absorpt_t_max 0.960

loop_
_space_group_symop_operation_xyz
'x, y, z'
'-x, -y, -z'

loop_
_atom_site_label
_atom_site_type_symbol
_atom_site_fract_x
_atom_site_fract_y
_atom_site_fract_z
_atom_site_U_iso_or_equiv
_atom_site_adp_type
_atom_site_occupancy
_atom_site_site_symmetry_order
_atom_site_calc_flag
_atom_site_refinement_flags_posn
_atom_site_refinement_flags_adp
Fe1 Fe 0.38997(4) 0.40157(3) 0.26902(3) 0.01766(13) Uani 1 1 d . .
N1 N 0.2634(2) 0.51578(19) 0.21350(14) 0.0191(6) Uani 1 1 d . .
N2 N 0.4747(2) 0.3546(2) 0.16176(15) 0.0196(6) Uani 1 1 d . .
N3 N 0.5438(2) 0.31974(19) 0.32036(15) 0.0195(6) Uani 1 1 d . .
N4 N 0.3177(2) 0.46354(19) 0.37469(14) 0.0175(6) Uani 1 1 d . .
C1 C 0.1723(3) 0.6003(2) 0.24803(18) 0.0201(7) Uani 1 1 d . .
C2 C 0.1021(3) 0.6674(3) 0.18608(19) 0.0278(8) Uani 1 1 d . .
H2 H 0.0358 0.7313 0.1941 0.033 Uiso 1 1 calc R U
C3 C 0.1477(3) 0.6230(3) 0.11479(19) 0.0261(8) Uani 1 1 d . .
H3 H 0.1195 0.6498 0.0630 0.031 Uiso 1 1 calc R U
C4 C 0.2469(3) 0.5277(2) 0.13096(18) 0.0211(7) Uani 1 1 d . .
C5 C 0.3139(3) 0.4577(3) 0.07290(18) 0.0216(7) Uani 1 1 d . .
C6 C 0.4204(3) 0.3742(3) 0.08882(18) 0.0216(7) Uani 1 1 d . .
C7 C 0.4968(3) 0.3034(3) 0.02945(19) 0.0266(8) Uani 1 1 d . .
H7 H 0.4778 0.2987 -0.0245 0.032 Uiso 1 1 calc R U
C8 C 0.6001(3) 0.2453(3) 0.06443(19) 0.0276(8) Uani 1 1 d . .
H8 H 0.6687 0.1926 0.0395 0.033 Uiso 1 1 calc R U
C9 C 0.5879(3) 0.2773(2) 0.14619(18) 0.0219(7) Uani 1 1 d . .
C10 C 0.6790(3) 0.2396(2) 0.20109(19) 0.0219(7) Uani 1 1 d . .
C11 C 0.6583(3) 0.2643(2) 0.28214(18) 0.0213(7) Uani 1 1 d . .
C12 C 0.7500(3) 0.2284(3) 0.34067(19) 0.0268(8) Uani 1 1 d . .
H12 H 0.8364 0.1919 0.3295 0.032 Uiso 1 1 calc R U
C13 C 0.6912(3) 0.2560(3) 0.4141(2) 0.0268(8) Uani 1 1 d . .
H13 H 0.7281 0.2422 0.4645 0.032 Uiso 1 1 calc R U
C14 C 0.5623(3) 0.3102(2) 0.40213(18) 0.0204(7) Uani 1 1 d . .
C15 C 0.4703(3) 0.3491(2) 0.46458(18) 0.0195(7) Uani 1 1 d . .
C16 C 0.3542(3) 0.4217(2) 0.45040(18) 0.0201(7) Uani 1 1 d . .
C17 C 0.2630(3) 0.4747(3) 0.51272(19) 0.0251(7) Uani 1 1 d . .
H17 H 0.2645 0.4586 0.5696 0.030 Uiso 1 1 calc R U
C18 C 0.1753(3) 0.5513(3) 0.47551(19) 0.0269(8) Uani 1 1 d . .
H18 H 0.1039 0.6007 0.5011 0.032 Uiso 1 1 calc R U
C19 C 0.2094(3) 0.5445(2) 0.38991(18) 0.0200(7) Uani 1 1 d . .
C20 C 0.1437(3) 0.6135(2) 0.33083(18) 0.0214(7) Uani 1 1 d . .
C21 C 0.2750(3) 0.4741(3) -0.01223(19) 0.0238(7) Uani 1 1 d . .
C22 C 0.3517(3) 0.4976(3) -0.0762(2) 0.0263(8) Uani 1 1 d . .
H22 H 0.4277 0.5074 -0.0654 0.032 Uiso 1 1 calc R U
C23 C 0.3189(3) 0.5069(3) -0.1552(2) 0.0299(8) Uani 1 1 d . .
H23 H 0.3727 0.5233 -0.1980 0.036 Uiso 1 1 calc R U
C24 C 0.2098(3) 0.4931(3) -0.1732(2) 0.0311(8) Uani 1 1 d . .
C25 C 0.1318(3) 0.4735(3) -0.1095(2) 0.0392(10) Uani 1 1 d . .
H25 H 0.0545 0.4662 -0.1203 0.047 Uiso 1 1 calc R U
C26 C 0.1637(3) 0.4643(3) -0.0301(2) 0.0360(9) Uani 1 1 d . .
H26 H 0.1079 0.4510 0.0128 0.043 Uiso 1 1 calc R U
C27 C 0.1798(4) 0.4968(4) -0.2604(2) 0.0470(11) Uani 1 1 d . .
H27A H 0.1864 0.5617 -0.2881 0.071 Uiso 1 1 calc R U
H27B H 0.0945 0.4947 -0.2618 0.071 Uiso 1 1 calc R U
H27C H 0.2388 0.4364 -0.2880 0.071 Uiso 1 1 calc R U
C28 C 0.8038(3) 0.1699(3) 0.16936(19) 0.0252(7) Uani 1 1 d . .
C29 C 0.8744(3) 0.2069(3) 0.1086(2) 0.0293(8) Uani 1 1 d . .
H29 H 0.8448 0.2781 0.0895 0.035 Uiso 1 1 calc R U
C30 C 0.9872(3) 0.1417(3) 0.0754(2) 0.0318(8) Uani 1 1 d . .
H30 H 1.0330 0.1684 0.0331 0.038 Uiso 1 1 calc R U
C31 C 1.0346(3) 0.0379(3) 0.1028(2) 0.0308(8) Uani 1 1 d . .
C32 C 0.9659(3) 0.0016(3) 0.1645(2) 0.0343(9) Uani 1 1 d . .
H32 H 0.9970 -0.0689 0.1849 0.041 Uiso 1 1 calc R U
C33 C 0.8514(3) 0.0670(3) 0.1973(2) 0.0312(8) Uani 1 1 d . .
H33 H 0.8056 0.0403 0.2396 0.037 Uiso 1 1 calc R U
C34 C 1.1580(3) -0.0331(3) 0.0669(2) 0.0424(10) Uani 1 1 d . .
H34A H 1.1570 -0.0321 0.0077 0.064 Uiso 1 1 calc R U
H34B H 1.1717 -0.1048 0.0894 0.064 Uiso 1 1 calc R U
H34C H 1.2256 -0.0085 0.0804 0.064 Uiso 1 1 calc R U
C35 C 0.5027(3) 0.3156(2) 0.54962(18) 0.0219(7) Uani 1 1 d . .
C36 C 0.5342(4) 0.2105(3) 0.5750(2) 0.0339(9) Uani 1 1 d . .
H36 H 0.5322 0.1603 0.5383 0.041 Uiso 1 1 calc R U
C37 C 0.5683(4) 0.1782(3) 0.6526(2) 0.0445(10) Uani 1 1 d . .
H37 H 0.5877 0.1060 0.6687 0.053 Uiso 1 1 calc R U
C38 C 0.5748(4) 0.2485(3) 0.7078(2) 0.0367(9) Uani 1 1 d . .
C39 C 0.5454(3) 0.3521(3) 0.6822(2) 0.0321(8) Uani 1 1 d . .
H39 H 0.5501 0.4018 0.7186 0.038 Uiso 1 1 calc R U
C40 C 0.5092(3) 0.3862(3) 0.60457(19) 0.0267(8) Uani 1 1 d . .
H40 H 0.4885 0.4586 0.5889 0.032 Uiso 1 1 calc R U
C41 C 0.6140(5) 0.2132(4) 0.7924(2) 0.0646(14) Uani 1 1 d . .
H41A H 0.6681 0.1399 0.7925 0.097 Uiso 1 1 calc R U
H41B H 0.5397 0.2195 0.8300 0.097 Uiso 1 1 calc R U
H41C H 0.6597 0.2571 0.8098 0.097 Uiso 1 1 calc R U
C42 C 0.0328(3) 0.7047(3) 0.35754(18) 0.0246(7) Uani 1 1 d . .
C43 C -0.0808(3) 0.6910(3) 0.3818(2) 0.0390(9) Uani 1 1 d . .
H43 H -0.0875 0.6225 0.3839 0.047 Uiso 1 1 calc R U
C44 C -0.1853(4) 0.7750(3) 0.4031(3) 0.0457(10) Uani 1 1 d . .
H44 H -0.2625 0.7634 0.4192 0.055 Uiso 1 1 calc R U
C45 C -0.1786(4) 0.8753(3) 0.4012(2) 0.0401(10) Uani 1 1 d . .
C46 C -0.0650(4) 0.8886(3) 0.3799(3) 0.0462(11) Uani 1 1 d . .
H46 H -0.0579 0.9568 0.3799 0.055 Uiso 1 1 calc R U
C47 C 0.0407(4) 0.8045(3) 0.3582(2) 0.0393(9) Uani 1 1 d . .
H47 H 0.1184 0.8160 0.3439 0.047 Uiso 1 1 calc R U
C48 C -0.2946(4) 0.9682(3) 0.4225(3) 0.0636(14) Uani 1 1 d . .
H48A H -0.3323 1.0016 0.3725 0.095 Uiso 1 1 calc R U
H48B H -0.2711 1.0192 0.4510 0.095 Uiso 1 1 calc R U
H48C H -0.3551 0.9436 0.4576 0.095 Uiso 1 1 calc R U
C49 C 0.3102(3) 0.3080(2) 0.27940(18) 0.0219(7) Uani 1 1 d . .
C50 C 0.3761(3) 0.1921(3) 0.2779(2) 0.0301(8) Uani 1 1 d . .
H50 H 0.4686 0.1772 0.2707 0.036 Uiso 1 1 calc R U
C51 C 0.3319(4) 0.1483(3) 0.2080(3) 0.0442(10) Uani 1 1 d . .
H51A H 0.3552 0.1800 0.1555 0.053 Uiso 1 1 calc R U
H51B H 0.3731 0.0715 0.2070 0.053 Uiso 1 1 calc R U
C52 C 0.1924(4) 0.1726(3) 0.2191(3) 0.0484(11) Uani 1 1 d . .
H52 H 0.1642 0.1446 0.1729 0.058 Uiso 1 1 calc R U
C53 C 0.1562(4) 0.1219(3) 0.2986(3) 0.0526(12) Uani 1 1 d . .
H53A H 0.1961 0.0449 0.2980 0.063 Uiso 1 1 calc R U
H53B H 0.0645 0.1372 0.3053 0.063 Uiso 1 1 calc R U
C54 C 0.1987(4) 0.1651(3) 0.3692(3) 0.0471(11) Uani 1 1 d . .
H54 H 0.1759 0.1311 0.4215 0.056 Uiso 1 1 calc R U
C55 C 0.1349(4) 0.2835(3) 0.3717(2) 0.0417(10) Uani 1 1 d . .
H55A H 0.1615 0.3112 0.4180 0.050 Uiso 1 1 calc R U
H55B H 0.0431 0.2997 0.3789 0.050 Uiso 1 1 calc R U
C56 C 0.1719(3) 0.3349(3) 0.2911(2) 0.0313(8) Uani 1 1 d . .
H56 H 0.1321 0.4127 0.2916 0.038 Uiso 1 1 calc R U
C57 C 0.3392(4) 0.1425(3) 0.3593(3) 0.0418(10) Uani 1 1 d . .
H57A H 0.3819 0.0658 0.3604 0.050 Uiso 1 1 calc R U
H57B H 0.3659 0.1716 0.4048 0.050 Uiso 1 1 calc R U
C58 C 0.1301(4) 0.2914(3) 0.2195(3) 0.0447(10) Uani 1 1 d . .
H58A H 0.0382 0.3084 0.2248 0.054 Uiso 1 1 calc R U
H58B H 0.1540 0.3242 0.1676 0.054 Uiso 1 1 calc R U

loop_
_atom_site_aniso_label
_atom_site_aniso_U_11
_atom_site_aniso_U_22
_atom_site_aniso_U_33
_atom_site_aniso_U_23
_atom_site_aniso_U_13
_atom_site_aniso_U_12
Fe1 0.0162(2) 0.0206(2) 0.0132(2) -0.00259(17) -0.00049(17) -0.00173(18)
N1 0.0179(14) 0.0221(14) 0.0150(14) -0.0003(11) -0.0005(11) -0.0036(11)
N2 0.0149(13) 0.0255(14) 0.0151(13) -0.0024(11) -0.0015(10) -0.0017(11)
N3 0.0190(14) 0.0208(14) 0.0169(14) -0.0032(11) -0.0011(11) -0.0034(11)
N4 0.0190(14) 0.0178(13) 0.0149(13) -0.0022(10) -0.0015(10) -0.0043(11)
C1 0.0187(16) 0.0178(16) 0.0194(17) 0.0009(13) -0.0002(13) -0.0005(13)
C2 0.0271(19) 0.0254(18) 0.0228(18) -0.0014(14) -0.0025(14) 0.0028(15)
C3 0.0247(18) 0.0321(19) 0.0168(17) 0.0001(14) -0.0038(14) -0.0022(15)
C4 0.0177(16) 0.0262(18) 0.0189(17) -0.0020(13) -0.0002(13) -0.0064(14)
C5 0.0157(16) 0.0310(19) 0.0166(16) -0.0007(14) 0.0003(13) -0.0059(14)
C6 0.0207(17) 0.0314(18) 0.0131(16) -0.0030(13) 0.0005(13) -0.0089(14)
C7 0.0255(18) 0.033(2) 0.0166(17) -0.0064(14) -0.0033(14) -0.0017(15)
C8 0.0249(18) 0.0310(19) 0.0201(17) -0.0094(14) 0.0012(14) 0.0011(15)
C9 0.0184(17) 0.0248(17) 0.0181(17) -0.0012(13) 0.0007(13) -0.0017(14)
C10 0.0177(16) 0.0208(17) 0.0236(17) -0.0009(13) 0.0006(13) -0.0018(13)
C11 0.0174(16) 0.0252(17) 0.0190(17) 0.0004(13) 0.0003(13) -0.0042(14)
C12 0.0181(17) 0.0327(19) 0.0254(19) -0.0002(15) -0.0040(14) -0.0021(15)
C13 0.0229(18) 0.0332(19) 0.0218(18) 0.0012(14) -0.0077(14) -0.0046(15)
C14 0.0212(17) 0.0200(17) 0.0184(17) 0.0008(13) -0.0049(13) -0.0040(13)
C15 0.0236(17) 0.0207(17) 0.0156(16) 0.0000(13) -0.0025(13) -0.0090(14)
C16 0.0248(17) 0.0199(16) 0.0158(16) -0.0029(13) -0.0009(13) -0.0069(14)
C17 0.0279(18) 0.0296(19) 0.0137(16) -0.0006(14) -0.0002(14) -0.0041(15)
C18 0.0263(18) 0.0272(19) 0.0214(18) -0.0069(14) 0.0056(14) -0.0017(15)
C19 0.0226(17) 0.0188(16) 0.0161(16) -0.0036(13) -0.0006(13) -0.0029(14)
C20 0.0215(17) 0.0205(17) 0.0203(17) -0.0029(13) 0.0018(13) -0.0048(14)
C21 0.0199(17) 0.0272(18) 0.0197(17) -0.0061(14) -0.0029(13) -0.0001(14)
C22 0.0249(18) 0.0285(19) 0.0256(18) -0.0035(14) -0.0045(14) -0.0076(15)
C23 0.036(2) 0.032(2) 0.0173(17) 0.0013(14) -0.0011(15) -0.0058(16)
C24 0.030(2) 0.038(2) 0.0189(18) -0.0040(15) -0.0050(15) 0.0006(16)
C25 0.0244(19) 0.065(3) 0.031(2) -0.0044(19) -0.0094(16) -0.0148(19)
C26 0.027(2) 0.057(3) 0.0224(19) -0.0007(17) -0.0007(15) -0.0128(18)
C27 0.046(2) 0.065(3) 0.024(2) -0.0095(19) -0.0091(18) -0.005(2)
C28 0.0210(17) 0.0258(18) 0.0237(18) -0.0050(14) -0.0039(14) 0.0010(14)
C29 0.0237(18) 0.0296(19) 0.0271(19) -0.0038(15) -0.0008(15) 0.0018(15)
C30 0.0227(18) 0.044(2) 0.0224(18) -0.0052(16) 0.0014(14) -0.0027(16)
C31 0.0198(18) 0.040(2) 0.0259(19) -0.0123(16) -0.0071(15) 0.0034(16)
C32 0.032(2) 0.0265(19) 0.036(2) -0.0047(16) -0.0106(17) 0.0055(16)
C33 0.030(2) 0.029(2) 0.030(2) -0.0007(15) -0.0006(15) -0.0044(16)
C34 0.026(2) 0.050(2) 0.038(2) -0.0169(19) -0.0058(17) 0.0102(18)
C35 0.0225(17) 0.0242(17) 0.0177(16) 0.0000(13) -0.0014(13) -0.0059(14)
C36 0.048(2) 0.0234(19) 0.0269(19) -0.0029(15) -0.0095(17) -0.0047(17)
C37 0.069(3) 0.026(2) 0.033(2) 0.0035(17) -0.016(2) -0.005(2)
C38 0.047(2) 0.039(2) 0.0227(19) 0.0042(16) -0.0089(17) -0.0106(18)
C39 0.041(2) 0.038(2) 0.0219(18) -0.0037(16) -0.0079(16) -0.0168(18)
C40 0.0332(19) 0.0257(18) 0.0232(18) 0.0007(14) -0.0043(15) -0.0118(15)
C41 0.100(4) 0.063(3) 0.030(2) 0.012(2) -0.029(2) -0.021(3)
C42 0.0285(19) 0.0246(18) 0.0149(16) -0.0006(13) 0.0007(14) -0.0014(15)
C43 0.036(2) 0.028(2) 0.048(2) -0.0060(17) 0.0043(18) -0.0048(17)
C44 0.031(2) 0.040(2) 0.057(3) -0.005(2) 0.0088(19) -0.0022(18)
C45 0.044(2) 0.029(2) 0.032(2) 0.0034(16) 0.0105(18) 0.0051(18)
C46 0.051(3) 0.022(2) 0.055(3) -0.0028(18) 0.010(2) -0.0017(18)
C47 0.037(2) 0.033(2) 0.043(2) -0.0052(17) 0.0089(18) -0.0074(18)
C48 0.058(3) 0.034(2) 0.071(3) 0.005(2) 0.023(2) 0.015(2)
C49 0.0221(17) 0.0264(18) 0.0131(15) -0.0053(13) -0.0019(13) -0.0012(14)
C50 0.0266(19) 0.0241(18) 0.039(2) -0.0051(15) -0.0016(16) -0.0068(15)
C51 0.048(2) 0.038(2) 0.049(3) -0.0203(19) 0.000(2) -0.0144(19)
C52 0.045(3) 0.042(2) 0.064(3) -0.020(2) -0.017(2) -0.016(2)
C53 0.035(2) 0.033(2) 0.095(4) -0.005(2) -0.008(2) -0.0161(19)
C54 0.043(2) 0.041(2) 0.057(3) 0.010(2) 0.005(2) -0.019(2)
C55 0.032(2) 0.043(2) 0.049(2) -0.0060(19) 0.0151(18) -0.0150(18)
C56 0.0238(18) 0.0281(19) 0.042(2) -0.0032(16) -0.0021(16) -0.0076(15)
C57 0.042(2) 0.029(2) 0.055(3) 0.0075(18) -0.013(2) -0.0124(18)
C58 0.034(2) 0.043(2) 0.059(3) -0.002(2) -0.019(2) -0.0107(19)

loop_
_atom_type_symbol
_atom_type_description
_atom_type_scat_dispersion_real
_atom_type_scat_dispersion_imag
_atom_type_scat_source
C C 0.0033 0.0016 'International Tables Vol C Tables 4.2.6.8 and 6.1.1.4'
H H 0.0000 0.0000 'International Tables Vol C Tables 4.2.6.8 and 6.1.1.4'
N N 0.0061 0.0033 'International Tables Vol C Tables 4.2.6.8 and 6.1.1.4'
Fe Fe 0.3463 0.8444 'International Tables Vol C Tables 4.2.6.8 and 6.1.1.4'
D D 0.0000 0.0000 'International Tables Vol C Tables 4.2.6.8 and 6.1.1.4'
Cl Cl 0.1484 0.1585 'International Tables Vol C Tables 4.2.6.8 and 6.1.1.4'

loop_
_geom_angle_atom_site_label_1
_geom_angle_atom_site_label_2
_geom_angle_atom_site_label_3
_geom_angle
C49 Fe1 N3 99.45(12)
C49 Fe1 N1 98.30(12)
N3 Fe1 N1 162.25(10)
C49 Fe1 N2 94.09(12)
N3 Fe1 N2 89.35(10)
N1 Fe1 N2 89.16(10)
C49 Fe1 N4 94.07(12)
N3 Fe1 N4 89.35(10)
N1 Fe1 N4 89.62(10)
N2 Fe1 N4 171.85(11)
C1 N1 C4 105.2(2)
C1 N1 Fe1 127.7(2)
C4 N1 Fe1 127.0(2)
C6 N2 C9 104.9(2)
C6 N2 Fe1 126.1(2)
C9 N2 Fe1 127.4(2)
C14 N3 C11 105.0(2)
C14 N3 Fe1 127.2(2)
C11 N3 Fe1 127.7(2)
C19 N4 C16 105.1(2)
C19 N4 Fe1 127.7(2)
C16 N4 Fe1 126.3(2)
N1 C1 C20 125.1(3)
N1 C1 C2 110.2(3)
C20 C1 C2 124.4(3)
C3 C2 C1 107.2(3)
C3 C2 H2 126.4
C1 C2 H2 126.4
C2 C3 C4 107.6(3)
C2 C3 H3 126.2
C4 C3 H3 126.2
C5 C4 N1 125.4(3)
C5 C4 C3 124.8(3)
N1 C4 C3 109.7(3)
C4 C5 C6 122.9(3)
C4 C5 C21 119.4(3)
C6 C5 C21 117.6(3)
N2 C6 C5 124.6(3)
N2 C6 C7 110.3(3)
C5 C6 C7 124.8(3)
C8 C7 C6 107.0(3)
C8 C7 H7 126.5
C6 C7 H7 126.5
C7 C8 C9 107.4(3)
C7 C8 H8 126.3
C9 C8 H8 126.3
N2 C9 C10 124.7(3)
N2 C9 C8 110.2(3)
C10 C9 C8 125.0(3)
C11 C10 C9 123.0(3)
C11 C10 C28 119.8(3)
C9 C10 C28 117.2(3)
C10 C11 N3 125.1(3)
C10 C11 C12 124.8(3)
N3 C11 C12 109.8(3)
C13 C12 C11 107.4(3)
C13 C12 H12 126.3
C11 C12 H12 126.3
C12 C13 C14 107.2(3)
C12 C13 H13 126.4
C14 C13 H13 126.4
N3 C14 C15 125.3(3)
N3 C14 C13 110.3(3)
C15 C14 C13 124.3(3)
C14 C15 C16 122.6(3)
C14 C15 C35 117.5(3)
C16 C15 C35 119.8(3)
N4 C16 C15 124.7(3)
N4 C16 C17 110.1(3)
C15 C16 C17 124.7(3)
C18 C17 C16 107.0(3)
C18 C17 H17 126.5
C16 C17 H17 126.5
C17 C18 C19 107.1(3)
C17 C18 H18 126.4
C19 C18 H18 126.4
N4 C19 C20 124.9(3)
N4 C19 C18 110.6(3)
C20 C19 C18 124.5(3)
C1 C20 C19 123.4(3)
C1 C20 C42 117.8(3)
C19 C20 C42 118.7(3)
C26 C21 C22 117.7(3)
C26 C21 C5 121.4(3)
C22 C21 C5 120.8(3)
C23 C22 C21 120.8(3)
C23 C22 H22 119.6
C21 C22 H22 119.6
C24 C23 C22 121.3(3)
C24 C23 H23 119.3
C22 C23 H23 119.3
C25 C24 C23 117.8(3)
C25 C24 C27 121.7(3)
C23 C24 C27 120.5(3)
C24 C25 C26 121.2(3)
C24 C25 H25 119.4
C26 C25 H25 119.4
C21 C26 C25 121.1(3)
C21 C26 H26 119.5
C25 C26 H26 119.5
C24 C27 H27A 109.5
C24 C27 H27B 109.5
H27A C27 H27B 109.5
C24 C27 H27C 109.5
H27A C27 H27C 109.5
H27B C27 H27C 109.5
C33 C28 C29 118.0(3)
C33 C28 C10 121.8(3)
C29 C28 C10 120.2(3)
C30 C29 C28 120.9(3)
C30 C29 H29 119.5
C28 C29 H29 119.5
C29 C30 C31 121.1(3)
C29 C30 H30 119.4
C31 C30 H30 119.4
C32 C31 C30 118.0(3)
C32 C31 C34 120.9(3)
C30 C31 C34 121.1(3)
C31 C32 C33 120.9(3)
C31 C32 H32 119.5
C33 C32 H32 119.5
C28 C33 C32 121.0(3)
C28 C33 H33 119.5
C32 C33 H33 119.5
C31 C34 H34A 109.5
C31 C34 H34B 109.5
H34A C34 H34B 109.5
C31 C34 H34C 109.5
H34A C34 H34C 109.5
H34B C34 H34C 109.5
C40 C35 C36 117.7(3)
C40 C35 C15 121.8(3)
C36 C35 C15 120.4(3)
C37 C36 C35 120.9(3)
C37 C36 H36 119.5
C35 C36 H36 119.5
C36 C37 C38 121.6(3)
C36 C37 H37 119.2
C38 C37 H37 119.2
C39 C38 C37 117.5(3)
C39 C38 C41 120.8(4)
C37 C38 C41 121.7(4)
C38 C39 C40 121.7(3)
C38 C39 H39 119.2
C40 C39 H39 119.2
C35 C40 C39 120.7(3)
C35 C40 H40 119.7
C39 C40 H40 119.7
C38 C41 H41A 109.5
C38 C41 H41B 109.5
H41A C41 H41B 109.5
C38 C41 H41C 109.5
H41A C41 H41C 109.5
H41B C41 H41C 109.5
C43 C42 C47 117.9(3)
C43 C42 C20 120.7(3)
C47 C42 C20 121.5(3)
C42 C43 C44 121.3(4)
C42 C43 H43 119.3
C44 C43 H43 119.3
C45 C44 C43 120.8(4)
C45 C44 H44 119.6
C43 C44 H44 119.6
C46 C45 C44 117.9(3)
C46 C45 C48 121.3(4)
C44 C45 C48 120.7(4)
C45 C46 C47 121.6(4)
C45 C46 H46 119.2
C47 C46 H46 119.2
C42 C47 C46 120.4(4)
C42 C47 H47 119.8
C46 C47 H47 119.8
C45 C48 H48A 109.5
C45 C48 H48B 109.5
H48A C48 H48B 109.5
C45 C48 H48C 109.5
H48A C48 H48C 109.5
H48B C48 H48C 109.5
C56 C49 C50 112.8(3)
C56 C49 Fe1 124.2(2)
C50 C49 Fe1 123.1(2)
C49 C50 C51 108.7(3)
C49 C50 C57 107.7(3)
C51 C50 C57 109.3(3)
C49 C50 H50 110.3
C51 C50 H50 110.3
C57 C50 H50 110.3
C52 C51 C50 109.7(3)
C52 C51 H51A 109.7
C50 C51 H51A 109.7
C52 C51 H51B 109.7
C50 C51 H51B 109.7
H51A C51 H51B 108.2
C51 C52 C53 110.0(4)
C51 C52 C58 109.1(3)
C53 C52 C58 110.0(4)
C51 C52 H52 109.2
C53 C52 H52 109.2
C58 C52 H52 109.2
C52 C53 C54 109.2(3)
C52 C53 H53A 109.8
C54 C53 H53A 109.8
C52 C53 H53B 109.8
C54 C53 H53B 109.8
H53A C53 H53B 108.3
C57 C54 C55 108.9(3)
C57 C54 C53 110.2(4)
C55 C54 C53 110.1(4)
C57 C54 H54 109.2
C55 C54 H54 109.2
C53 C54 H54 109.2
C54 C55 C56 108.5(3)
C54 C55 H55A 110.0
C56 C55 H55A 110.0
C54 C55 H55B 110.0
C56 C55 H55B 110.0
H55A C55 H55B 108.4
C49 C56 C58 107.4(3)
C49 C56 C55 109.9(3)
C58 C56 C55 109.6(3)
C49 C56 H56 110.0
C58 C56 H56 110.0
C55 C56 H56 110.0
C54 C57 C50 109.8(3)
C54 C57 H57A 109.7
C50 C57 H57A 109.7
C54 C57 H57B 109.7
C50 C57 H57B 109.7
H57A C57 H57B 108.2
C52 C58 C56 109.4(3)
C52 C58 H58A 109.8
C56 C58 H58A 109.8
C52 C58 H58B 109.8
C56 C58 H58B 109.8
H58A C58 H58B 108.2

loop_
_geom_bond_atom_site_label_1
_geom_bond_atom_site_label_2
_geom_bond_distance
Fe1 C49 1.770(3)
Fe1 N3 1.974(2)
Fe1 N1 1.975(2)
Fe1 N2 1.976(2)
Fe1 N4 1.977(2)
N1 C1 1.381(4)
N1 C4 1.387(4)
N2 C6 1.379(4)
N2 C9 1.381(4)
N3 C14 1.380(4)
N3 C11 1.386(4)
N4 C19 1.370(4)
N4 C16 1.381(4)
C1 C20 1.386(4)
C1 C2 1.437(4)
C2 C3 1.341(4)
C2 H2 0.9500
C3 C4 1.437(4)
C3 H3 0.9500
C4 C5 1.382(4)
C5 C6 1.392(4)
C5 C21 1.498(4)
C6 C7 1.434(4)
C7 C8 1.340(5)
C7 H7 0.9500
C8 C9 1.430(4)
C8 H8 0.9500
C9 C10 1.390(4)
C10 C11 1.384(4)
C10 C28 1.492(4)
C11 C12 1.436(4)
C12 C13 1.342(5)
C12 H12 0.9500
C13 C14 1.435(4)
C13 H13 0.9500
C14 C15 1.393(4)
C15 C16 1.394(4)
C15 C35 1.490(4)
C16 C17 1.435(4)
C17 C18 1.341(5)
C17 H17 0.9500
C18 C19 1.431(4)
C18 H18 0.9500
C19 C20 1.392(4)
C20 C42 1.502(4)
C21 C26 1.375(5)
C21 C22 1.388(5)
C22 C23 1.381(5)
C22 H22 0.9500
C23 C24 1.375(5)
C23 H23 0.9500
C24 C25 1.375(5)
C24 C27 1.510(5)
C25 C26 1.385(5)
C25 H25 0.9500
C26 H26 0.9500
C27 H27A 0.9800
C27 H27B 0.9800
C27 H27C 0.9800
C28 C33 1.379(5)
C28 C29 1.390(5)
C29 C30 1.383(5)
C29 H29 0.9500
C30 C31 1.387(5)
C30 H30 0.9500
C31 C32 1.381(5)
C31 C34 1.510(5)
C32 C33 1.395(5)
C32 H32 0.9500
C33 H33 0.9500
C34 H34A 0.9800
C34 H34B 0.9800
C34 H34C 0.9800
C35 C40 1.388(4)
C35 C36 1.389(5)
C36 C37 1.376(5)
C36 H36 0.9500
C37 C38 1.389(5)
C37 H37 0.9500
C38 C39 1.373(5)
C38 C41 1.508(5)
C39 C40 1.388(5)
C39 H39 0.9500
C40 H40 0.9500
C41 H41A 0.9800
C41 H41B 0.9800
C41 H41C 0.9800
C42 C43 1.378(5)
C42 C47 1.381(5)
C43 C44 1.385(5)
C43 H43 0.9500
C44 C45 1.379(6)
C44 H44 0.9500
C45 C46 1.367(6)
C45 C48 1.527(5)
C46 C47 1.394(5)
C46 H46 0.9500
C47 H47 0.9500
C48 H48A 0.9800
C48 H48B 0.9800
C48 H48C 0.9800
C49 C56 1.488(5)
C49 C50 1.499(4)
C50 C51 1.532(5)
C50 C57 1.540(5)
C50 H50 1.0000
C51 C52 1.505(6)
C51 H51A 0.9900
C51 H51B 0.9900
C52 C53 1.521(6)
C52 C58 1.528(5)
C52 H52 1.0000
C53 C54 1.529(6)
C53 H53A 0.9900
C53 H53B 0.9900
C54 C57 1.518(5)
C54 C55 1.527(5)
C54 H54 1.0000
C55 C56 1.542(5)
C55 H55A 0.9900
C55 H55B 0.9900
C56 C58 1.540(5)
C56 H56 1.0000
C57 H57A 0.9900
C57 H57B 0.9900
C58 H58A 0.9900
C58 H58B 0.9900
